data_1567133
loop_
_publ_author_name
'Yu, Wan-Lei'
'Ren, Zi-Gang'
'Ma, Ke-Xing'
'Yang, Hui-Qing'
'Yang, Jun-Jie'
'Zheng, Haixue'
'Wu, Wangsuo'
'Xu, Peng-Fei'

_publ_section_title
;
 Cobalt-catalyzed chemoselective dehydrogenation through radical
 translocation under visible light.
;
_journal_issue 26
_journal_name_full 'Chemical science'
_journal_page_first 7947
_journal_page_last 7954
_journal_paper_doi 10.1039/d2sc02291e
_journal_volume 13
_journal_year 2022
_chemical_formula_moiety 'C17 H21 N O2'
_chemical_formula_sum 'C17 H21 N O2'
_chemical_formula_weight 271.35
_space_group_crystal_system triclinic
_space_group_IT_number 2
_space_group_name_Hall '-P 1'
_space_group_name_H-M_alt 'P -1'
_atom_sites_solution_hydrogens geom
_atom_sites_solution_primary dual
_audit_creation_date 2021-10-11
_audit_creation_method
;
Olex2 1.3-ac4
(compiled 2019.04.23 svn.r3594 for Rigaku Oxford Diffraction, GUI svn.r5739)
;
_audit_update_record
;
2021-10-25 deposited with the CCDC.	2022-06-13 downloaded from the CCDC.
;
_cell_angle_alpha 68.232(3)
_cell_angle_beta 78.440(2)
_cell_angle_gamma 81.264(2)
_cell_formula_units_Z 2
_cell_length_a 8.1149(2)
_cell_length_b 9.1915(3)
_cell_length_c 10.8628(4)
_cell_measurement_reflns_used 6157
_cell_measurement_temperature 300.58(10)
_cell_measurement_theta_max 76.8780
_cell_measurement_theta_min 4.4350
_cell_volume 734.51(4)
_computing_cell_refinement 'CrysAlisPro 1.171.41.113a (Rigaku OD, 2021)'
_computing_data_collection 'CrysAlisPro 1.171.41.113a (Rigaku OD, 2021)'
_computing_data_reduction 'CrysAlisPro 1.171.41.113a (Rigaku OD, 2021)'
_computing_molecular_graphics 'Olex2 (Dolomanov et al., 2009)'
_computing_publication_material 'Olex2 (Dolomanov et al., 2009)'
_computing_structure_refinement 'ShelXL (Sheldrick, 2015)'
_computing_structure_solution 'ShelXT (Sheldrick, 2015)'
_diffrn_ambient_environment air
_diffrn_ambient_temperature 300.58(10)
_diffrn_detector 'Hybrid Pixel Array Detector'
_diffrn_detector_area_resol_mean 10.0000
_diffrn_detector_type HyPix
_diffrn_measured_fraction_theta_full 0.990
_diffrn_measured_fraction_theta_max 0.933
_diffrn_measurement_details
;
List of Runs (angles in degrees, time in seconds):

  # Type    Start    End  Width  t~exp~   \w     \q     \k     \f   Frames
#--------------------------------------------------------------------------
  1  \w    -27.00  23.00   0.50    0.05    --   47.57 -19.00  30.00  100
  2  \w    -14.00  21.00   0.50    0.05    --   47.57 -19.00 -60.00   70
  3  \w    -18.00  12.00   0.50    0.05    --   47.57 -19.00 -90.00   60
  4  \w     37.00  62.00   0.50    0.05    --  107.75 -57.00 -30.00   50
  5  \w     37.00  62.00   0.50    0.05    --  107.75 -57.00  30.00   50
  6  \w     85.00 133.00   0.50    0.05    --  107.75 107.00 124.00   96
  7  \w     35.00 103.00   0.50    0.05    --  107.75 -99.00 -30.00  136
  8  \w     69.00 105.00   0.50    0.05    --  107.75-107.00  26.00   72
  9  \w      5.00  39.00   0.50    0.05    --   47.57-107.00  26.00   68
 10  \w     42.00  76.00   0.50    0.05    --  107.75-125.00 -90.00   68
 11  \w     79.00 109.00   0.50    0.05    --  107.75-125.00 -90.00   60
 12  \w     42.00 112.00   0.50    0.05    --  107.75-125.00-120.00  140
 13  \w     40.00 102.00   0.50    0.05    --  107.75 -99.00 -90.00  124
 14  \w     46.00  92.00   0.50    0.05    --  107.75 -99.00 -60.00   92
 15  \w     71.00  96.00   0.50    0.05    --  107.75 -99.00 150.00   50
 16  \w    -82.00 -11.00   0.50    0.05    --  -47.57 107.00 124.00  142
 17  \w   -106.00 -46.00   0.50    0.05    -- -100.00 107.00 124.00  120
 18  \w   -106.00 -28.00   0.50    0.05    -- -100.00  77.00 150.00  156
 19  \w    -69.00 -31.00   0.50    0.05    -- -100.00  57.00  90.00   76
 20  \w    -69.00 -37.00   0.50    0.05    -- -100.00  57.00  60.00   64
 21  \w    -61.00 -36.00   0.50    0.05    -- -100.00  57.00 -30.00   50
 22  \w    -55.00 -30.00   0.50    0.05    -- -100.00  57.00 -60.00   50
 23  \w    -61.00 -36.00   0.50    0.05    -- -100.00  57.00-120.00   50
 24  \w    -89.00 -26.00   0.50    0.05    --  -47.57 125.00-180.00  126
 25  \w    -30.00  -4.00   0.50    0.05    --  -47.57  37.00-180.00   52
 26  \w    -53.00 -25.00   0.50    0.05    --  -47.57 -77.00  30.00   56
 27  \w   -117.00 -60.00   0.50    0.05    --  -47.57 -77.00  30.00  114
 28  \w   -120.00 -94.00   0.50    0.05    -- -100.00 -37.00 120.00   52
 29  \w   -173.00-138.00   0.50    0.05    -- -100.00 -37.00 120.00   70
 30  \w   -172.00 -90.00   0.50    0.05    -- -100.00 -37.00  90.00  164
 31  \w   -165.00-126.00   0.50    0.05    -- -100.00 -37.00  60.00   78
 32  \w   -172.00 -87.00   0.50    0.05    -- -100.00 -37.00 -30.00  170
 33  \w   -130.00-101.00   0.50    0.05    -- -100.00-107.00  26.00   58
 34  \w   -173.00 -99.00   0.50    0.05    -- -100.00 -99.00  60.00  148
;
_diffrn_measurement_device 'four-circle diffractometer'
_diffrn_measurement_device_type 'ROD, Synergy Custom system, HyPix'
_diffrn_measurement_method '\w scans'
_diffrn_orient_matrix_type 'CrysAlisPro convention (1999,Acta A55,543-557)'
_diffrn_orient_matrix_UB_11 -0.0593992000
_diffrn_orient_matrix_UB_12 -0.1266496000
_diffrn_orient_matrix_UB_13 -0.0384327000
_diffrn_orient_matrix_UB_21 0.0886610000
_diffrn_orient_matrix_UB_22 0.0749450000
_diffrn_orient_matrix_UB_23 -0.1453376000
_diffrn_orient_matrix_UB_31 0.1625876000
_diffrn_orient_matrix_UB_32 -0.1056080000
_diffrn_orient_matrix_UB_33 0.0361832000
_diffrn_radiation_monochromator mirror
_diffrn_radiation_probe x-ray
_diffrn_radiation_type 'Cu K\a'
_diffrn_radiation_wavelength 1.54184
_diffrn_reflns_av_R_equivalents 0.0171
_diffrn_reflns_av_unetI/netI 0.0165
_diffrn_reflns_Laue_measured_fraction_full 0.990
_diffrn_reflns_Laue_measured_fraction_max 0.933
_diffrn_reflns_limit_h_max 10
_diffrn_reflns_limit_h_min -9
_diffrn_reflns_limit_k_max 11
_diffrn_reflns_limit_k_min -11
_diffrn_reflns_limit_l_max 13
_diffrn_reflns_limit_l_min -12
_diffrn_reflns_number 7622
_diffrn_reflns_point_group_measured_fraction_full 0.990
_diffrn_reflns_point_group_measured_fraction_max 0.933
_diffrn_reflns_theta_full 67.684
_diffrn_reflns_theta_max 77.395
_diffrn_reflns_theta_min 4.438
_diffrn_source 'Rotating-anode X-ray tube'
_diffrn_source_type 'Rigaku (Cu) X-ray Source'
_exptl_absorpt_coefficient_mu 0.633
_exptl_absorpt_correction_T_max 1.00000
_exptl_absorpt_correction_T_min 0.85313
_exptl_absorpt_correction_type multi-scan
_exptl_absorpt_process_details
;
CrysAlisPro 1.171.41.113a (Rigaku Oxford Diffraction, 2021)
Empirical absorption correction using spherical harmonics,
implemented in SCALE3 ABSPACK scaling algorithm.
;
_exptl_crystal_colour 'clear light colourless'
_exptl_crystal_colour_lustre clear
_exptl_crystal_colour_modifier light
_exptl_crystal_colour_primary colourless
_exptl_crystal_density_diffrn 1.227
_exptl_crystal_description block
_exptl_crystal_F_000 292
_exptl_crystal_size_max 0.18
_exptl_crystal_size_mid 0.15
_exptl_crystal_size_min 0.12
_refine_diff_density_max 0.242
_refine_diff_density_min -0.145
_refine_diff_density_rms 0.030
_refine_ls_extinction_method none
_refine_ls_goodness_of_fit_ref 1.059
_refine_ls_hydrogen_treatment constr
_refine_ls_matrix_type full
_refine_ls_number_parameters 184
_refine_ls_number_reflns 2912
_refine_ls_number_restraints 0
_refine_ls_restrained_S_all 1.059
_refine_ls_R_factor_all 0.0440
_refine_ls_R_factor_gt 0.0418
_refine_ls_shift/su_max 0.000
_refine_ls_shift/su_mean 0.000
_refine_ls_structure_factor_coef Fsqd
_refine_ls_weighting_details 'w=1/[\s^2^(Fo^2^)+(0.0581P)^2^+0.1378P] where P=(Fo^2^+2Fc^2^)/3'
_refine_ls_weighting_scheme calc
_refine_ls_wR_factor_gt 0.1138
_refine_ls_wR_factor_ref 0.1156
_reflns_Friedel_coverage 0.000
_reflns_number_gt 2697
_reflns_number_total 2912
_reflns_threshold_expression 'I > 2\s(I)'
_cod_data_source_file d2sc02291e2.cif
_cod_data_source_block yuwanlei_1011-1_auto
_cod_depositor_comments 'Adding full bibliography for 1567133--1567134.cif.'
_cod_database_code 1567133
_shelx_shelxl_version_number 2018/3
_shelx_space_group_comment
;
The symmetry employed for this shelxl refinement is uniquely defined
by the following loop, which should always be used as a source of
symmetry information in preference to the above space-group names.
They are only intended as comments.
;
_reflns_odcompleteness_completeness 99.12
_reflns_odcompleteness_iscentric 1
_reflns_odcompleteness_theta 66.97
_olex2_refinement_description
;
1. Fixed Uiso
 At 1.2 times of:
  All C(H) groups, All C(H,H) groups
 At 1.5 times of:
  All C(H,H,H) groups
2.a Ternary CH refined with riding coordinates:
 C1(H1), C3(H3)
2.b Secondary CH2 refined with riding coordinates:
 C8(H8A,H8B), C9(H9A,H9B), C14(H14A,H14B)
2.c Aromatic/amide H refined with riding coordinates:
 C6(H6), C10(H10), C12(H12), C13(H13)
2.d Idealised Me refined as rotating group:
 C15(H15A,H15B,H15C), C16(H16A,H16B,H16C), C17(H17A,H17B,H17C)
;
_olex2_submission_special_instructions 'No special instructions were received'
_oxdiff_exptl_absorpt_empirical_details
;
Empirical correction (ABSPACK) includes:
- Absorption correction using spherical harmonics
- Frame scaling
;
_oxdiff_exptl_absorpt_empirical_full_max 2.390
_oxdiff_exptl_absorpt_empirical_full_min 0.453

loop_
_space_group_symop_operation_xyz
'x, y, z'
'-x, -y, -z'

loop_
_atom_site_label
_atom_site_type_symbol
_atom_site_fract_x
_atom_site_fract_y
_atom_site_fract_z
_atom_site_U_iso_or_equiv
_atom_site_adp_type
_atom_site_occupancy
_atom_site_site_symmetry_order
_atom_site_calc_flag
_atom_site_refinement_flags_posn
_atom_site_refinement_flags_adp
_atom_site_refinement_flags_occupancy
_atom_site_disorder_assembly
_atom_site_disorder_group
O1 O 0.71798(14) 0.66455(13) 0.46093(10) 0.0652(3) Uani 1 1 d . . . . .
O2 O 0.65535(11) 0.70223(12) 0.83857(10) 0.0545(3) Uani 1 1 d . . . . .
N1 N 0.61054(11) 0.61009(11) 0.67955(9) 0.0370(2) Uani 1 1 d . . . . .
C1 C 0.56989(13) 0.45241(12) 0.69537(11) 0.0354(3) Uani 1 1 d . . . . .
H1 H 0.516399 0.462384 0.619023 0.042 Uiso 1 1 calc R . . . .
C2 C 0.36892(13) 0.71162(13) 0.81842(11) 0.0373(3) Uani 1 1 d . . . . .
C3 C 0.44619(14) 0.38439(13) 0.82373(11) 0.0383(3) Uani 1 1 d . . . . .
H3 H 0.487303 0.394814 0.898708 0.046 Uiso 1 1 calc R . . . .
C4 C 0.55432(13) 0.66990(13) 0.78736(11) 0.0368(3) Uani 1 1 d . . . . .
C5 C 0.23933(14) 0.62330(14) 0.82430(12) 0.0394(3) Uani 1 1 d . . . . .
C6 C 0.32937(17) 0.85724(15) 0.83493(14) 0.0498(3) Uani 1 1 d . . . . .
H6 H 0.415690 0.913499 0.834487 0.060 Uiso 1 1 calc R . . . .
C7 C 0.68558(15) 0.70698(15) 0.55740(12) 0.0463(3) Uani 1 1 d . . . . .
C8 C 0.26763(14) 0.46031(15) 0.81847(13) 0.0442(3) Uani 1 1 d . . . . .
H8A H 0.234430 0.464401 0.736209 0.053 Uiso 1 1 calc R . . . .
H8B H 0.193577 0.393357 0.892784 0.053 Uiso 1 1 calc R . . . .
C9 C 0.46221(17) 0.21128(14) 0.84015(14) 0.0503(3) Uani 1 1 d . . . . .
H9A H 0.417490 0.147390 0.930936 0.060 Uiso 1 1 calc R . . . .
H9B H 0.403424 0.194395 0.777766 0.060 Uiso 1 1 calc R . . . .
C10 C 0.07334(15) 0.68758(17) 0.84367(15) 0.0527(3) Uani 1 1 d . . . . .
H10 H -0.014538 0.630392 0.848684 0.063 Uiso 1 1 calc R . . . .
C11 C 0.72446(15) 0.32501(15) 0.70315(14) 0.0468(3) Uani 1 1 d . . . . .
C12 C 0.16408(19) 0.91861(17) 0.85187(17) 0.0608(4) Uani 1 1 d . . . . .
H12 H 0.139040 1.016734 0.860741 0.073 Uiso 1 1 calc R . . . .
C13 C 0.03613(18) 0.83331(19) 0.85555(17) 0.0618(4) Uani 1 1 d . . . . .
H13 H -0.075631 0.874432 0.866107 0.074 Uiso 1 1 calc R . . . .
C14 C 0.65111(19) 0.17370(16) 0.80905(17) 0.0592(4) Uani 1 1 d . . . . .
H14A H 0.674110 0.088554 0.773966 0.071 Uiso 1 1 calc R . . . .
H14B H 0.701735 0.142107 0.889756 0.071 Uiso 1 1 calc R . . . .
C15 C 0.7246(2) 0.86687(18) 0.54631(17) 0.0692(4) Uani 1 1 d . . . . .
H15A H 0.818665 0.855735 0.591419 0.104 Uiso 1 1 calc GR . . . .
H15B H 0.627895 0.916451 0.587054 0.104 Uiso 1 1 calc GR . . . .
H15C H 0.752271 0.930321 0.453390 0.104 Uiso 1 1 calc GR . . . .
C16 C 0.87068(19) 0.3655(2) 0.7498(2) 0.0783(5) Uani 1 1 d . . . . .
H16A H 0.912002 0.461660 0.685262 0.117 Uiso 1 1 calc GR . . . .
H16B H 0.959670 0.282242 0.758319 0.117 Uiso 1 1 calc GR . . . .
H16C H 0.832583 0.377990 0.835093 0.117 Uiso 1 1 calc GR . . . .
C17 C 0.7835(3) 0.3004(2) 0.56884(19) 0.0846(6) Uani 1 1 d . . . . .
H17A H 0.689266 0.278996 0.538955 0.127 Uiso 1 1 calc GR . . . .
H17B H 0.867965 0.213174 0.579761 0.127 Uiso 1 1 calc GR . . . .
H17C H 0.830371 0.393581 0.503529 0.127 Uiso 1 1 calc GR . . . .

loop_
_atom_site_aniso_label
_atom_site_aniso_U_11
_atom_site_aniso_U_22
_atom_site_aniso_U_33
_atom_site_aniso_U_23
_atom_site_aniso_U_13
_atom_site_aniso_U_12
O1 0.0748(7) 0.0749(7) 0.0441(5) -0.0224(5) 0.0089(5) -0.0216(5)
O2 0.0386(5) 0.0758(6) 0.0637(6) -0.0384(5) -0.0093(4) -0.0104(4)
N1 0.0332(5) 0.0381(5) 0.0392(5) -0.0146(4) -0.0009(4) -0.0057(4)
C1 0.0329(5) 0.0371(6) 0.0381(6) -0.0154(4) -0.0058(4) -0.0026(4)
C2 0.0339(6) 0.0391(6) 0.0393(6) -0.0152(4) -0.0049(4) -0.0015(4)
C3 0.0380(6) 0.0365(6) 0.0406(6) -0.0137(4) -0.0042(4) -0.0058(4)
C4 0.0337(5) 0.0373(5) 0.0404(6) -0.0139(4) -0.0050(4) -0.0063(4)
C5 0.0315(5) 0.0452(6) 0.0422(6) -0.0170(5) -0.0043(4) -0.0030(4)
C6 0.0473(7) 0.0441(7) 0.0614(8) -0.0242(6) -0.0058(6) -0.0026(5)
C7 0.0412(6) 0.0503(7) 0.0430(6) -0.0131(5) 0.0004(5) -0.0086(5)
C8 0.0334(6) 0.0467(7) 0.0558(7) -0.0229(5) 0.0005(5) -0.0104(5)
C9 0.0546(7) 0.0369(6) 0.0570(7) -0.0146(5) -0.0045(6) -0.0076(5)
C10 0.0325(6) 0.0593(8) 0.0678(8) -0.0256(7) -0.0078(6) -0.0001(5)
C11 0.0380(6) 0.0451(7) 0.0572(7) -0.0215(6) -0.0063(5) 0.0042(5)
C12 0.0562(8) 0.0471(7) 0.0787(10) -0.0287(7) -0.0074(7) 0.0101(6)
C13 0.0403(7) 0.0627(9) 0.0778(10) -0.0266(7) -0.0086(6) 0.0133(6)
C14 0.0582(8) 0.0416(7) 0.0729(9) -0.0177(6) -0.0104(7) 0.0042(6)
C15 0.0817(11) 0.0528(8) 0.0629(9) -0.0113(7) 0.0078(8) -0.0246(8)
C16 0.0465(8) 0.0647(10) 0.1273(16) -0.0315(10) -0.0371(9) 0.0098(7)
C17 0.0925(13) 0.0778(12) 0.0726(11) -0.0367(9) 0.0063(9) 0.0257(10)

loop_
_atom_type_symbol
_atom_type_description
_atom_type_scat_dispersion_real
_atom_type_scat_dispersion_imag
_atom_type_scat_source
C C 0.0181 0.0091 'International Tables Vol C Tables 4.2.6.8 and 6.1.1.4'
H H 0.0000 0.0000 'International Tables Vol C Tables 4.2.6.8 and 6.1.1.4'
N N 0.0311 0.0180 'International Tables Vol C Tables 4.2.6.8 and 6.1.1.4'
O O 0.0492 0.0322 'International Tables Vol C Tables 4.2.6.8 and 6.1.1.4'

loop_
_geom_angle_atom_site_label_1
_geom_angle_atom_site_label_2
_geom_angle_atom_site_label_3
_geom_angle
_geom_angle_site_symmetry_1
_geom_angle_site_symmetry_3
_geom_angle_publ_flag
C4 N1 C1 119.96(9) . . ?
C7 N1 C1 120.19(10) . . ?
C7 N1 C4 119.47(10) . . ?
N1 C1 C3 111.18(9) . . ?
N1 C1 C11 115.47(9) . . ?
C3 C1 C11 105.50(9) . . ?
C5 C2 C4 126.03(10) . . ?
C6 C2 C4 113.96(10) . . ?
C6 C2 C5 119.92(11) . . ?
C8 C3 C1 114.34(10) . . ?
C8 C3 C9 113.52(10) . . ?
C9 C3 C1 101.92(9) . . ?
O2 C4 N1 120.26(10) . . ?
O2 C4 C2 121.73(10) . . ?
N1 C4 C2 117.41(9) . . ?
C2 C5 C8 124.11(10) . . ?
C10 C5 C2 117.79(11) . . ?
C10 C5 C8 118.01(10) . . ?
C12 C6 C2 120.85(12) . . ?
O1 C7 N1 120.58(12) . . ?
O1 C7 C15 121.22(12) . . ?
N1 C7 C15 118.20(12) . . ?
C5 C8 C3 115.79(9) . . ?
C14 C9 C3 103.37(10) . . ?
C13 C10 C5 121.76(12) . . ?
C14 C11 C1 103.19(10) . . ?
C16 C11 C1 111.94(11) . . ?
C16 C11 C14 110.20(13) . . ?
C16 C11 C17 110.35(14) . . ?
C17 C11 C1 111.50(11) . . ?
C17 C11 C14 109.44(13) . . ?
C6 C12 C13 119.45(13) . . ?
C10 C13 C12 120.19(12) . . ?
C9 C14 C11 107.13(10) . . ?

loop_
_geom_bond_atom_site_label_1
_geom_bond_atom_site_label_2
_geom_bond_distance
_geom_bond_site_symmetry_2
_geom_bond_publ_flag
O1 C7 1.2169(16) . ?
O2 C4 1.2038(13) . ?
N1 C1 1.4753(14) . ?
N1 C4 1.4384(14) . ?
N1 C7 1.3744(15) . ?
C1 C3 1.5251(15) . ?
C1 C11 1.5731(15) . ?
C2 C4 1.4972(15) . ?
C2 C5 1.4011(16) . ?
C2 C6 1.3968(17) . ?
C3 C8 1.5120(16) . ?
C3 C9 1.5220(16) . ?
C5 C8 1.5037(16) . ?
C5 C10 1.3944(16) . ?
C6 C12 1.3782(19) . ?
C7 C15 1.507(2) . ?
C9 C14 1.5171(19) . ?
C10 C13 1.375(2) . ?
C11 C14 1.550(2) . ?
C11 C16 1.522(2) . ?
C11 C17 1.530(2) . ?
C12 C13 1.379(2) . ?
